data_7051577
loop_
_publ_author_name
'Arora, Kapildev K.'
'Talwelkar, Mayura S.'
'Pedireddi, V. R.'

_publ_section_title
;
 Supramolecular synthesis of some molecular adducts of
 4,4&#x2032;-bipyridine N,N&#x2032;-dioxide
;
_journal_issue 1
_journal_name_full 'New Journal of Chemistry'
_journal_page_first 57
_journal_paper_doi 10.1039/b807853j
_journal_volume 33
_journal_year 2009
_chemical_formula_moiety '2(C10 H8 N2 O2), 2(C6 H6 O2), 4(H2 O)'
_chemical_formula_sum 'C16 H18 N2 O6'
_chemical_formula_weight 334.32
_chemical_name_common BPDO+ResOH+water
_chemical_name_systematic
;
?
;
_space_group_IT_number 2
_symmetry_cell_setting triclinic
_symmetry_space_group_name_Hall '-P 1'
_symmetry_space_group_name_H-M 'P -1'
_atom_sites_solution_hydrogens geom
_atom_sites_solution_primary direct
_atom_sites_solution_secondary difmap
_audit_creation_method SHELXL-97
_cell_angle_alpha 82.15(1)
_cell_angle_beta 85.26(1)
_cell_angle_gamma 70.40(1)
_cell_formula_units_Z 4
_cell_length_a 7.129(1)
_cell_length_b 10.253(2)
_cell_length_c 23.220(4)
_cell_measurement_temperature 298(2)
_cell_volume 1582.7(5)
_computing_cell_refinement SAINTPLUS
_computing_data_collection SMART
_computing_data_reduction SAINTPLUS
_computing_structure_refinement 'SHELXTL (Sheldrick, 1997)'
_computing_structure_solution 'SHELXTL (Sheldrick, 1990)'
_diffrn_ambient_temperature 298(2)
_diffrn_measured_fraction_theta_full 0.995
_diffrn_measured_fraction_theta_max 0.995
_diffrn_measurement_device_type 'Bruker APEX CCD Area detector'
_diffrn_measurement_method SMART
_diffrn_radiation_monochromator graphite
_diffrn_radiation_source 'fine-focus sealed tube'
_diffrn_radiation_type MoK\a
_diffrn_radiation_wavelength 0.71073
_diffrn_reflns_av_R_equivalents 0.0333
_diffrn_reflns_av_sigmaI/netI 0.1139
_diffrn_reflns_limit_h_max 7
_diffrn_reflns_limit_h_min -7
_diffrn_reflns_limit_k_max 10
_diffrn_reflns_limit_k_min -11
_diffrn_reflns_limit_l_max 25
_diffrn_reflns_limit_l_min -25
_diffrn_reflns_number 6950
_diffrn_reflns_theta_full 23.27
_diffrn_reflns_theta_max 23.27
_diffrn_reflns_theta_min 0.89
_exptl_absorpt_coefficient_mu 0.109
_exptl_absorpt_correction_type empirical
_exptl_absorpt_process_details 'SADABS; Sheldrick, 1996'
_exptl_crystal_colour Colorless
_exptl_crystal_density_diffrn 1.403
_exptl_crystal_density_method 'not measured'
_exptl_crystal_description 'Rectangular block'
_exptl_crystal_F_000 704
_exptl_crystal_size_max 0.35
_exptl_crystal_size_mid 0.25
_exptl_crystal_size_min 0.15
_refine_diff_density_max 0.238
_refine_diff_density_min -0.230
_refine_diff_density_rms 0.068
_refine_ls_extinction_method none
_refine_ls_goodness_of_fit_ref 0.821
_refine_ls_hydrogen_treatment mixed
_refine_ls_matrix_type full
_refine_ls_number_parameters 465
_refine_ls_number_reflns 4524
_refine_ls_number_restraints 0
_refine_ls_restrained_S_all 0.821
_refine_ls_R_factor_all 0.1095
_refine_ls_R_factor_gt 0.0438
_refine_ls_shift/su_max 0.002
_refine_ls_shift/su_mean 0.000
_refine_ls_structure_factor_coef Fsqd
_refine_ls_weighting_details 'calc w=1/[\s^2^(Fo^2^)+(0.0672P)^2^+0.0000P] where P=(Fo^2^+2Fc^2^)/3'
_refine_ls_weighting_scheme calc
_refine_ls_wR_factor_gt 0.0971
_refine_ls_wR_factor_ref 0.1494
_reflns_number_gt 1999
_reflns_number_total 4524
_reflns_threshold_expression >2sigma(I)
_cod_data_source_file b807853j.txt
_cod_data_source_block datam4
_cod_depositor_comments
;
The following automatic conversions were performed:
'_symmetry_cell_setting' value 'Triclinic' changed to 'triclinic'
according to '/home/saulius/struct/CIF-dictionaries/cif_core.dic'
dictionary named 'cif_core.dic' version 2.4.1 from 2010-06-29.

Automatic conversion script
Id: cif_fix_enum 1527 2010-12-29 10:47:43Z saulius 
;
_cod_original_sg_symbol_H-M P-1
_cod_database_code 7051577

loop_
_symmetry_equiv_pos_as_xyz
'x, y, z'
'-x, -y, -z'

loop_
_atom_site_label
_atom_site_type_symbol
_atom_site_fract_x
_atom_site_fract_y
_atom_site_fract_z
_atom_site_U_iso_or_equiv
_atom_site_adp_type
_atom_site_occupancy
_atom_site_symmetry_multiplicity
_atom_site_calc_flag
_atom_site_refinement_flags
_atom_site_disorder_assembly
_atom_site_disorder_group
C1 C 0.1595(8) -0.3365(6) 0.0991(2) 0.0604(14) Uani 1 1 d . . .
C2 C 0.1675(7) -0.2160(5) 0.0660(2) 0.0580(14) Uani 1 1 d . . .
H2A H 0.1898 -0.2143 0.0259 0.070 Uiso 1 1 calc R . .
C3 C 0.1421(7) -0.0972(5) 0.0924(2) 0.0529(13) Uani 1 1 d . . .
C4 C 0.1075(7) -0.0969(5) 0.1519(2) 0.0531(13) Uani 1 1 d . . .
H4A H 0.0918 -0.0177 0.1696 0.064 Uiso 1 1 calc R . .
C5 C 0.0971(7) -0.2178(5) 0.18405(19) 0.0557(13) Uani 1 1 d . . .
H5A H 0.0705 -0.2187 0.2240 0.067 Uiso 1 1 calc R . .
C6 C 0.1250(7) -0.3383(5) 0.1586(2) 0.0597(14) Uani 1 1 d . . .
H6A H 0.1206 -0.4193 0.1813 0.072 Uiso 1 1 calc R . .
C11 C 0.7232(8) 0.6652(5) 0.0246(2) 0.0668(16) Uani 1 1 d . . .
H11A H 0.7599 0.6572 -0.0145 0.080 Uiso 1 1 calc R . .
C12 C 0.6876(7) 0.7900(5) 0.0454(2) 0.0573(14) Uani 1 1 d . . .
H12A H 0.6983 0.8657 0.0200 0.069 Uiso 1 1 calc R . .
C13 C 0.6361(6) 0.8067(4) 0.10351(19) 0.0387(11) Uani 1 1 d . . .
C14 C 0.6133(6) 0.6899(4) 0.13749(18) 0.0454(12) Uani 1 1 d . . .
H14A H 0.5733 0.6954 0.1765 0.054 Uiso 1 1 calc R . .
C15 C 0.6484(7) 0.5671(4) 0.1149(2) 0.0515(13) Uani 1 1 d . . .
H15A H 0.6316 0.4910 0.1388 0.062 Uiso 1 1 calc R . .
C16 C 0.6212(7) 1.0579(5) 0.09497(19) 0.0544(14) Uani 1 1 d . . .
H16A H 0.6448 1.0574 0.0550 0.065 Uiso 1 1 calc R . .
C17 C 0.6017(7) 1.1764(5) 0.1191(2) 0.0566(14) Uani 1 1 d . . .
H17A H 0.6088 1.2554 0.0953 0.068 Uiso 1 1 calc R . .
C18 C 0.5541(8) 1.0678(5) 0.2098(2) 0.0609(15) Uani 1 1 d . . .
H18A H 0.5295 1.0716 0.2496 0.073 Uiso 1 1 calc R . .
C19 C 0.5704(7) 0.9490(5) 0.18720(19) 0.0572(14) Uani 1 1 d . . .
H19A H 0.5568 0.8729 0.2118 0.069 Uiso 1 1 calc R . .
C20 C 0.6068(6) 0.9389(4) 0.12824(18) 0.0394(11) Uani 1 1 d . . .
C21 C -0.5182(7) 1.1911(4) 0.66352(17) 0.0422(12) Uani 1 1 d . . .
C22 C -0.7243(7) 1.2392(4) 0.66616(16) 0.0383(11) Uani 1 1 d . . .
H22A H -0.7945 1.1879 0.6531 0.046 Uiso 1 1 calc R . .
C23 C -0.8258(7) 1.3637(4) 0.68823(16) 0.0372(11) Uani 1 1 d . . .
C24 C -0.7215(7) 1.4405(4) 0.70808(17) 0.0428(12) Uani 1 1 d . . .
H24A H -0.7891 1.5243 0.7230 0.051 Uiso 1 1 calc R . .
C25 C -0.5164(7) 1.3902(5) 0.70531(17) 0.0477(12) Uani 1 1 d . . .
H25A H -0.4457 1.4406 0.7188 0.057 Uiso 1 1 calc R . .
C26 C -0.4139(7) 1.2673(5) 0.68301(17) 0.0482(12) Uani 1 1 d . . .
H26A H -0.2753 1.2357 0.6810 0.058 Uiso 1 1 calc R . .
C31 C 0.5518(6) 0.1644(4) 0.48291(19) 0.0433(12) Uani 1 1 d . . .
H31A H 0.6269 0.0882 0.5072 0.052 Uiso 1 1 calc R . .
C32 C 0.4462(6) 0.2866(4) 0.50534(18) 0.0414(12) Uani 1 1 d . . .
H32A H 0.4492 0.2911 0.5450 0.050 Uiso 1 1 calc R . .
C33 C 0.3347(6) 0.4042(4) 0.47019(18) 0.0354(11) Uani 1 1 d . . .
C34 C 0.3361(7) 0.3868(4) 0.41162(18) 0.0475(12) Uani 1 1 d . . .
H34A H 0.2641 0.4614 0.3860 0.057 Uiso 1 1 calc R . .
C35 C 0.4404(7) 0.2629(5) 0.39073(19) 0.0513(13) Uani 1 1 d . . .
H35A H 0.4370 0.2543 0.3515 0.062 Uiso 1 1 calc R . .
C36 C 0.2051(6) 0.5532(4) 0.55210(17) 0.0403(11) Uani 1 1 d . . .
H36A H 0.2710 0.4777 0.5783 0.048 Uiso 1 1 calc R . .
C37 C 0.0965(7) 0.6765(5) 0.57251(18) 0.0465(12) Uani 1 1 d . . .
H37A H 0.0909 0.6835 0.6122 0.056 Uiso 1 1 calc R . .
C38 C 0.0094(7) 0.7792(4) 0.47853(19) 0.0464(12) Uani 1 1 d . . .
H38A H -0.0563 0.8566 0.4532 0.056 Uiso 1 1 calc R . .
C39 C 0.1176(6) 0.6568(4) 0.45676(18) 0.0426(12) Uani 1 1 d . . .
H39A H 0.1232 0.6530 0.4169 0.051 Uiso 1 1 calc R . .
C40 C 0.2195(6) 0.5381(4) 0.49300(18) 0.0336(10) Uani 1 1 d . . .
N11 N 0.7059(6) 0.5545(4) 0.05946(17) 0.0541(11) Uani 1 1 d . . .
N12 N 0.5728(5) 1.1797(4) 0.17572(17) 0.0483(10) Uani 1 1 d . . .
N31 N 0.5469(5) 0.1546(4) 0.42637(16) 0.0430(10) Uani 1 1 d . . .
N32 N -0.0029(6) 0.7886(4) 0.53594(17) 0.0463(10) Uani 1 1 d . . .
O1 O 0.1862(6) -0.4549(4) 0.07518(14) 0.0882(13) Uani 1 1 d . . .
H1A H 0.2059 -0.4413 0.0399 0.132 Uiso 1 1 calc R . .
O3 O 0.1569(5) 0.0181(3) 0.05763(13) 0.0725(11) Uani 1 1 d . . .
H3A H 0.1307 0.0835 0.0770 0.109 Uiso 1 1 calc R . .
O11 O 0.7481(6) 0.4331(3) 0.04002(13) 0.0799(12) Uani 1 1 d . . .
O12 O 0.5595(5) 1.2939(3) 0.19934(13) 0.0596(9) Uani 1 1 d . . .
O21 O -0.4108(5) 1.0698(3) 0.64233(13) 0.0663(10) Uani 1 1 d . . .
H21A H -0.4858 1.0389 0.6279 0.099 Uiso 1 1 calc R . .
O23 O -1.0286(4) 1.4066(3) 0.68840(11) 0.0480(8) Uani 1 1 d . . .
H23A H -1.0745 1.4797 0.7031 0.072 Uiso 1 1 calc R . .
O31 O 0.6472(4) 0.0354(3) 0.40508(13) 0.0564(9) Uani 1 1 d . . .
O32 O -0.1127(5) 0.9028(3) 0.55677(13) 0.0647(10) Uani 1 1 d . . .
O100 O 0.0821(10) 0.2470(5) 0.1114(3) 0.113(2) Uani 1 1 d . . .
O200 O 0.9834(9) 0.0323(5) 0.3316(2) 0.0899(15) Uani 1 1 d . . .
O300 O 0.9463(7) 1.2275(5) 0.2339(2) 0.0805(13) Uani 1 1 d . . .
O400 O -1.2131(6) 1.6453(3) 0.73423(15) 0.0594(10) Uani 1 1 d . . .
H302 H 0.801(13) 1.256(7) 0.214(3) 0.19(3) Uiso 1 1 d . . .
H301 H 0.965(8) 1.171(5) 0.2610(19) 0.06(2) Uiso 1 1 d . . .
H402 H -1.350(11) 1.670(6) 0.768(3) 0.14(2) Uiso 1 1 d . . .
H401 H -1.146(8) 1.694(5) 0.749(2) 0.10(2) Uiso 1 1 d . . .
H102 H 0.067(11) 0.276(7) 0.152(3) 0.16(3) Uiso 1 1 d . . .
H202 H 0.892(9) 0.045(6) 0.351(3) 0.08(3) Uiso 1 1 d . . .
H201 H 1.071(12) 0.060(8) 0.338(4) 0.19(5) Uiso 1 1 d . . .
H101 H -0.006(8) 0.295(6) 0.098(2) 0.06(2) Uiso 1 1 d . . .

loop_
_atom_site_aniso_label
_atom_site_aniso_U_11
_atom_site_aniso_U_22
_atom_site_aniso_U_33
_atom_site_aniso_U_23
_atom_site_aniso_U_13
_atom_site_aniso_U_12
C1 0.065(4) 0.069(4) 0.045(3) 0.012(3) -0.007(3) -0.025(3)
C2 0.061(4) 0.082(4) 0.034(3) -0.004(3) -0.001(3) -0.028(3)
C3 0.043(3) 0.069(4) 0.044(3) 0.017(3) -0.005(3) -0.022(3)
C4 0.049(3) 0.062(3) 0.046(3) 0.002(3) -0.004(3) -0.018(3)
C5 0.048(3) 0.078(4) 0.035(3) 0.007(3) -0.003(2) -0.018(3)
C6 0.063(4) 0.068(4) 0.049(3) 0.010(3) -0.005(3) -0.029(3)
C11 0.102(5) 0.051(3) 0.043(3) -0.011(3) 0.023(3) -0.023(3)
C12 0.070(4) 0.050(3) 0.045(3) 0.008(3) 0.008(3) -0.017(3)
C13 0.030(3) 0.038(3) 0.044(3) 0.004(2) -0.003(2) -0.009(2)
C14 0.052(3) 0.047(3) 0.038(3) -0.001(2) 0.002(2) -0.020(3)
C15 0.072(4) 0.040(3) 0.043(3) 0.003(2) 0.002(3) -0.022(3)
C16 0.069(4) 0.052(3) 0.047(3) 0.007(3) -0.011(3) -0.030(3)
C17 0.078(4) 0.043(3) 0.053(3) 0.003(3) -0.005(3) -0.028(3)
C18 0.087(4) 0.047(3) 0.049(3) -0.009(3) 0.014(3) -0.026(3)
C19 0.084(4) 0.044(3) 0.044(3) -0.001(2) 0.012(3) -0.026(3)
C20 0.037(3) 0.037(3) 0.044(3) 0.000(2) -0.005(2) -0.013(2)
C21 0.045(3) 0.045(3) 0.034(3) -0.006(2) -0.002(2) -0.010(3)
C22 0.042(3) 0.040(3) 0.033(3) -0.006(2) -0.007(2) -0.013(2)
C23 0.037(3) 0.043(3) 0.030(3) 0.003(2) -0.005(2) -0.013(2)
C24 0.050(4) 0.042(3) 0.039(3) -0.009(2) -0.002(2) -0.017(3)
C25 0.054(4) 0.059(3) 0.042(3) -0.007(2) -0.003(3) -0.034(3)
C26 0.041(3) 0.064(3) 0.041(3) -0.008(2) 0.004(2) -0.020(3)
C31 0.043(3) 0.033(3) 0.048(3) 0.001(2) -0.006(2) -0.007(2)
C32 0.047(3) 0.043(3) 0.034(3) -0.001(2) 0.001(2) -0.017(3)
C33 0.035(3) 0.034(3) 0.039(3) -0.001(2) -0.003(2) -0.016(2)
C34 0.051(3) 0.045(3) 0.039(3) -0.001(2) -0.013(2) -0.005(2)
C35 0.059(4) 0.048(3) 0.038(3) -0.011(2) -0.010(3) -0.001(3)
C36 0.045(3) 0.039(3) 0.037(3) 0.001(2) -0.005(2) -0.015(2)
C37 0.058(4) 0.044(3) 0.037(3) -0.004(2) -0.004(3) -0.017(3)
C38 0.053(3) 0.040(3) 0.040(3) 0.000(2) -0.010(3) -0.008(3)
C39 0.049(3) 0.042(3) 0.034(3) -0.002(2) -0.007(2) -0.011(2)
C40 0.030(3) 0.036(3) 0.037(3) -0.002(2) -0.001(2) -0.014(2)
N11 0.070(3) 0.039(3) 0.050(3) -0.002(2) 0.009(2) -0.017(2)
N12 0.047(3) 0.045(3) 0.054(3) -0.005(2) 0.003(2) -0.017(2)
N31 0.041(3) 0.038(2) 0.047(3) -0.008(2) -0.008(2) -0.007(2)
N32 0.048(3) 0.037(2) 0.053(3) -0.010(2) -0.004(2) -0.010(2)
O1 0.133(4) 0.075(3) 0.066(2) -0.016(2) 0.002(2) -0.044(3)
O3 0.089(3) 0.075(3) 0.053(2) 0.0096(18) 0.0028(19) -0.033(2)
O11 0.130(3) 0.039(2) 0.067(2) -0.0226(18) 0.021(2) -0.024(2)
O12 0.067(3) 0.042(2) 0.077(2) -0.0213(17) 0.005(2) -0.0230(18)
O21 0.053(2) 0.058(2) 0.081(2) -0.0367(18) -0.0098(19) 0.0031(18)
O23 0.046(2) 0.0470(19) 0.0488(19) -0.0109(14) -0.0062(16) -0.0098(17)
O31 0.051(2) 0.0396(19) 0.073(2) -0.0235(17) -0.0032(18) -0.0013(16)
O32 0.073(3) 0.043(2) 0.066(2) -0.0205(17) -0.0017(19) 0.0017(18)
O100 0.111(5) 0.073(4) 0.122(5) 0.001(3) 0.034(4) -0.001(3)
O200 0.068(4) 0.116(4) 0.088(4) -0.014(3) -0.002(3) -0.033(3)
O300 0.085(4) 0.073(3) 0.093(3) -0.009(3) -0.007(3) -0.039(3)
O400 0.061(3) 0.054(2) 0.064(2) -0.0232(17) 0.002(2) -0.0159(19)

loop_
_atom_type_symbol
_atom_type_description
_atom_type_scat_dispersion_real
_atom_type_scat_dispersion_imag
_atom_type_scat_source
C C 0.0033 0.0016 'International Tables Vol C Tables 4.2.6.8 and 6.1.1.4'
H H 0.0000 0.0000 'International Tables Vol C Tables 4.2.6.8 and 6.1.1.4'
N N 0.0061 0.0033 'International Tables Vol C Tables 4.2.6.8 and 6.1.1.4'
O O 0.0106 0.0060 'International Tables Vol C Tables 4.2.6.8 and 6.1.1.4'

loop_
_geom_angle_atom_site_label_1
_geom_angle_atom_site_label_2
_geom_angle_atom_site_label_3
_geom_angle
_geom_angle_site_symmetry_1
_geom_angle_site_symmetry_3
_geom_angle_publ_flag
O1 C1 C2 121.9(5) . . ?
O1 C1 C6 118.4(5) . . ?
C2 C1 C6 119.7(5) . . ?
C1 C2 C3 120.1(5) . . ?
C1 C2 H2A 120.0 . . ?
C3 C2 H2A 120.0 . . ?
O3 C3 C4 121.4(5) . . ?
O3 C3 C2 117.5(5) . . ?
C4 C3 C2 121.1(5) . . ?
C5 C4 C3 117.9(5) . . ?
C5 C4 H4A 121.0 . . ?
C3 C4 H4A 121.0 . . ?
C4 C5 C6 121.9(5) . . ?
C4 C5 H5A 119.0 . . ?
C6 C5 H5A 119.0 . . ?
C1 C6 C5 119.3(5) . . ?
C1 C6 H6A 120.4 . . ?
C5 C6 H6A 120.4 . . ?
N11 C11 C12 121.1(4) . . ?
N11 C11 H11A 119.5 . . ?
C12 C11 H11A 119.5 . . ?
C11 C12 C13 121.7(4) . . ?
C11 C12 H12A 119.1 . . ?
C13 C12 H12A 119.1 . . ?
C12 C13 C14 114.9(4) . . ?
C12 C13 C20 123.1(4) . . ?
C14 C13 C20 122.0(4) . . ?
C15 C14 C13 121.6(4) . . ?
C15 C14 H14A 119.2 . . ?
C13 C14 H14A 119.2 . . ?
N11 C15 C14 121.3(4) . . ?
N11 C15 H15A 119.4 . . ?
C14 C15 H15A 119.4 . . ?
C17 C16 C20 122.0(4) . . ?
C17 C16 H16A 119.0 . . ?
C20 C16 H16A 119.0 . . ?
N12 C17 C16 120.6(4) . . ?
N12 C17 H17A 119.7 . . ?
C16 C17 H17A 119.7 . . ?
N12 C18 C19 121.2(4) . . ?
N12 C18 H18A 119.4 . . ?
C19 C18 H18A 119.4 . . ?
C18 C19 C20 121.3(4) . . ?
C18 C19 H19A 119.4 . . ?
C20 C19 H19A 119.4 . . ?
C16 C20 C19 115.2(4) . . ?
C16 C20 C13 123.0(4) . . ?
C19 C20 C13 121.7(4) . . ?
O21 C21 C26 117.5(4) . . ?
O21 C21 C22 122.5(4) . . ?
C26 C21 C22 120.0(4) . . ?
C23 C22 C21 120.0(4) . . ?
C23 C22 H22A 120.0 . . ?
C21 C22 H22A 120.0 . . ?
O23 C23 C22 117.0(4) . . ?
O23 C23 C24 122.8(4) . . ?
C22 C23 C24 120.3(4) . . ?
C25 C24 C23 118.8(4) . . ?
C25 C24 H24A 120.6 . . ?
C23 C24 H24A 120.6 . . ?
C26 C25 C24 121.5(4) . . ?
C26 C25 H25A 119.2 . . ?
C24 C25 H25A 119.2 . . ?
C25 C26 C21 119.5(4) . . ?
C25 C26 H26A 120.3 . . ?
C21 C26 H26A 120.3 . . ?
N31 C31 C32 120.3(4) . . ?
N31 C31 H31A 119.9 . . ?
C32 C31 H31A 119.9 . . ?
C31 C32 C33 121.7(4) . . ?
C31 C32 H32A 119.1 . . ?
C33 C32 H32A 119.1 . . ?
C34 C33 C32 115.0(4) . . ?
C34 C33 C40 121.9(4) . . ?
C32 C33 C40 123.1(4) . . ?
C35 C34 C33 121.9(4) . . ?
C35 C34 H34A 119.1 . . ?
C33 C34 H34A 119.1 . . ?
N31 C35 C34 120.3(4) . . ?
N31 C35 H35A 119.8 . . ?
C34 C35 H35A 119.8 . . ?
C37 C36 C40 121.6(4) . . ?
C37 C36 H36A 119.2 . . ?
C40 C36 H36A 119.2 . . ?
N32 C37 C36 121.1(4) . . ?
N32 C37 H37A 119.5 . . ?
C36 C37 H37A 119.5 . . ?
N32 C38 C39 120.9(4) . . ?
N32 C38 H38A 119.5 . . ?
C39 C38 H38A 119.5 . . ?
C38 C39 C40 121.7(4) . . ?
C38 C39 H39A 119.2 . . ?
C40 C39 H39A 119.2 . . ?
C36 C40 C39 115.5(4) . . ?
C36 C40 C33 122.2(4) . . ?
C39 C40 C33 122.3(4) . . ?
O11 N11 C15 119.6(4) . . ?
O11 N11 C11 121.0(4) . . ?
C15 N11 C11 119.4(4) . . ?
C17 N12 O12 120.5(4) . . ?
C17 N12 C18 119.7(4) . . ?
O12 N12 C18 119.7(4) . . ?
O31 N31 C31 120.0(4) . . ?
O31 N31 C35 119.3(4) . . ?
C31 N31 C35 120.7(4) . . ?
O32 N32 C38 120.9(4) . . ?
O32 N32 C37 119.8(4) . . ?
C38 N32 C37 119.3(4) . . ?
C1 O1 H1A 109.5 . . ?
C3 O3 H3A 109.5 . . ?
C21 O21 H21A 109.5 . . ?
C23 O23 H23A 109.5 . . ?
H102 O100 H101 102(6) . . ?
H202 O200 H201 121(8) . . ?
H302 O300 H301 116(6) . . ?
H402 O400 H401 97(4) . . ?

loop_
_geom_bond_atom_site_label_1
_geom_bond_atom_site_label_2
_geom_bond_distance
_geom_bond_site_symmetry_2
_geom_bond_publ_flag
C1 O1 1.353(5) . ?
C1 C2 1.379(6) . ?
C1 C6 1.381(6) . ?
C2 C3 1.391(6) . ?
C2 H2A 0.9300 . ?
C3 O3 1.368(5) . ?
C3 C4 1.382(6) . ?
C4 C5 1.378(6) . ?
C4 H4A 0.9300 . ?
C5 C6 1.390(6) . ?
C5 H5A 0.9300 . ?
C6 H6A 0.9300 . ?
C11 N11 1.336(5) . ?
C11 C12 1.366(6) . ?
C11 H11A 0.9300 . ?
C12 C13 1.387(5) . ?
C12 H12A 0.9300 . ?
C13 C14 1.392(5) . ?
C13 C20 1.487(5) . ?
C14 C15 1.367(5) . ?
C14 H14A 0.9300 . ?
C15 N11 1.329(5) . ?
C15 H15A 0.9300 . ?
C16 C17 1.367(5) . ?
C16 C20 1.382(5) . ?
C16 H16A 0.9300 . ?
C17 N12 1.318(5) . ?
C17 H17A 0.9300 . ?
C18 N12 1.340(5) . ?
C18 C19 1.357(5) . ?
C18 H18A 0.9300 . ?
C19 C20 1.383(5) . ?
C19 H19A 0.9300 . ?
C21 O21 1.357(5) . ?
C21 C26 1.382(6) . ?
C21 C22 1.383(6) . ?
C22 C23 1.383(5) . ?
C22 H22A 0.9300 . ?
C23 O23 1.362(5) . ?
C23 C24 1.391(5) . ?
C24 C25 1.377(6) . ?
C24 H24A 0.9300 . ?
C25 C26 1.374(6) . ?
C25 H25A 0.9300 . ?
C26 H26A 0.9300 . ?
C31 N31 1.334(5) . ?
C31 C32 1.374(5) . ?
C31 H31A 0.9300 . ?
C32 C33 1.395(5) . ?
C32 H32A 0.9300 . ?
C33 C34 1.395(5) . ?
C33 C40 1.487(5) . ?
C34 C35 1.369(5) . ?
C34 H34A 0.9300 . ?
C35 N31 1.335(5) . ?
C35 H35A 0.9300 . ?
C36 C37 1.367(5) . ?
C36 C40 1.394(5) . ?
C36 H36A 0.9300 . ?
C37 N32 1.353(5) . ?
C37 H37A 0.9300 . ?
C38 N32 1.343(5) . ?
C38 C39 1.372(5) . ?
C38 H38A 0.9300 . ?
C39 C40 1.395(5) . ?
C39 H39A 0.9300 . ?
N11 O11 1.312(4) . ?
N12 O12 1.331(4) . ?
N31 O31 1.330(4) . ?
N32 O32 1.302(4) . ?
O1 H1A 0.8200 . ?
O3 H3A 0.8200 . ?
O21 H21A 0.8200 . ?
O23 H23A 0.8200 . ?
O100 H102 1.02(6) . ?
O100 H101 0.71(5) . ?
O200 H202 0.75(5) . ?
O200 H201 0.80(7) . ?
O300 H302 1.10(8) . ?
O300 H301 0.78(4) . ?
O400 H402 1.18(7) . ?
O400 H401 0.91(5) . ?
